data_8100425
loop_
_publ_author_name
'Zhang, Bi-Song'
'Zheng, Yue-Qing'

_publ_section_title
;
Crystal structure of 4,4')-bipyridinum dibromide, (C~10~H~10~N~2~)Br~2~
;
_journal_issue 4
_journal_name_full 'Zeitschrift f\"ur Kristallographie - New Crystal Structures'
_journal_page_first 421
_journal_page_last 422
_journal_volume 218
_journal_year 2003
_chemical_formula_structural 'C5 H5 Br N'
_chemical_formula_sum 'C5 H5 Br N'
_chemical_formula_weight 159.01
_space_group_IT_number 2
_symmetry_cell_setting triclinic
_symmetry_space_group_name_Hall '-P 1'
_symmetry_space_group_name_H-M 'P -1'
_cell_angle_alpha 70.468(9)
_cell_angle_beta 87.029(9)
_cell_angle_gamma 77.153(11)
_cell_formula_units_Z 2
_cell_length_a 4.8975(6)
_cell_length_b 7.6539(11)
_cell_length_c 7.9711(9)
_cell_measurement_temperature 293(2)
_cell_volume 274.47(6)
_diffrn_ambient_temperature 293(2)
_exptl_crystal_density_diffrn 1.924
_cod_original_formula_sum 'C5 H5 Br1 N1'
_cod_database_code 8100425

loop_
_symmetry_equiv_pos_as_xyz
'x, y, z'
'-x, -y, -z'

loop_
_atom_site_label
_atom_site_type_symbol
_atom_site_fract_x
_atom_site_fract_y
_atom_site_fract_z
_atom_site_U_iso_or_equiv
_atom_site_adp_type
_atom_site_occupancy
_atom_site_symmetry_multiplicity
_atom_site_Wyckoff_symbol
_atom_site_calc_flag
_atom_site_refinement_flags
_atom_site_disorder_assembly
_atom_site_disorder_group
Br Br 1.61714(7) -0.15985(5) 0.32705(4) 0.0485(2) Uani 1 2 i d . . .
N N 1.0740(7) 0.1806(5) 0.2438(5) 0.0464(8) Uani 1 2 i d . . .
HN H 1.177(9) 0.134(6) 0.279(6) 0.033(12) Uiso 1 2 i d . . .
C1 C 0.8918(8) 0.2774(5) 0.3248(5) 0.0500(8) Uani 1 2 i d . . .
H1 H 0.9185 0.2599 0.4445 0.053(6) Uiso 1 2 i calc R . .
C2 C 0.6609(7) 0.4052(5) 0.2310(4) 0.0431(7) Uani 1 2 i d . . .
H2 H 0.5317 0.4748 0.2873 0.053(6) Uiso 1 2 i calc R . .
C3 C 0.8176(7) 0.3190(5) -0.0240(5) 0.0428(7) Uani 1 2 i d . . .
H3 H 0.7959 0.3288 -0.1422 0.053(6) Uiso 1 2 i calc R . .
C4 C 1.0451(7) 0.1939(5) 0.0777(5) 0.0483(8) Uani 1 2 i d . . .
H4 H 1.1775 0.1194 0.0278 0.053(6) Uiso 1 2 i calc R . .
C5 C 0.6211(6) 0.4301(4) 0.0526(4) 0.0327(6) Uani 1 2 i d . . .

loop_
_atom_site_aniso_label
_atom_site_aniso_U_11
_atom_site_aniso_U_22
_atom_site_aniso_U_33
_atom_site_aniso_U_23
_atom_site_aniso_U_13
_atom_site_aniso_U_12
Br 0.0442(3) 0.0523(3) 0.0455(2) -0.01770(16) -0.00593(14) 0.00063(15)
N 0.0317(15) 0.0437(15) 0.0517(18) -0.0013(13) -0.0096(14) -0.0037(13)
C1 0.0489(19) 0.057(2) 0.0361(16) -0.0065(15) -0.0107(15) -0.0061(16)
C2 0.0447(17) 0.0476(17) 0.0340(15) -0.0144(13) -0.0036(13) -0.0017(14)
C3 0.0400(16) 0.0454(16) 0.0402(16) -0.0162(14) -0.0005(13) -0.0003(13)
C4 0.0371(16) 0.0460(17) 0.055(2) -0.0135(15) 0.0007(15) -0.0011(13)
C5 0.0296(13) 0.0331(13) 0.0337(14) -0.0091(11) -0.0014(11) -0.0060(11)

loop_
_geom_bond_atom_site_label_1
_geom_bond_atom_site_label_2
_geom_bond_distance
_geom_bond_site_symmetry_2
_geom_bond_publ_flag
N C4 1.306(5) . ?
N C1 1.315(5) . ?
N HN 0.57(4) . ?
C1 C2 1.379(5) . ?
C1 H1 0.9300 . ?
C2 C5 1.389(4) . ?
C2 H2 0.9300 . ?
C3 C4 1.384(5) . ?
C3 C5 1.394(4) . ?
C3 H3 0.9300 . ?
C4 H4 0.9300 . ?
C5 C5 1.481(6) 2_665 ?
